data_1529867
loop_
_publ_author_name
'Katagiri, Kosuke'
'Komagawa, Shinsuke'
'Uchiyama, Masanobu'
'Yamaguchi, Kentaro'
'Azumaya, Isao'

_publ_section_title
;
 Control of a Chiral Property of a Calix[3]aramide: The Racemization
 Suppressed by Intramolecular Cyclic Hydrogen Bonds and DMSO-H2O
 System-Induced Spontaneous Resolution.
;
_journal_issue 15
_journal_name_full 'Organic letters'
_journal_page_first 3650
_journal_page_last 3653
_journal_paper_doi 10.1021/acs.orglett.5b01455
_journal_volume 17
_journal_year 2015
_chemical_formula_sum 'C66 H60 Cl9 N6 O6 P3'
_chemical_formula_weight 1445.16
_chemical_name_systematic
; 
 ? 
;
_space_group_IT_number 148
_symmetry_cell_setting rhombohedral
_symmetry_space_group_name_Hall '-R 3'
_symmetry_space_group_name_H-M 'R -3 :H'
_atom_sites_solution_hydrogens geom
_atom_sites_solution_primary direct
_atom_sites_solution_secondary difmap
_audit_creation_method SHELXL-97
_cell_angle_alpha 90.00
_cell_angle_beta 90.00
_cell_angle_gamma 120.00
_cell_formula_units_Z 6
_cell_length_a 17.622(5)
_cell_length_b 17.622(5)
_cell_length_c 37.634(11)
_cell_measurement_reflns_used 3279
_cell_measurement_temperature 150
_cell_measurement_theta_max 24.36
_cell_measurement_theta_min 2.31
_cell_volume 10121(5)
_computing_cell_refinement 'APEX2 (Bruker AXS, 2006)'
_computing_data_collection 'APEX2 (Bruker AXS, 2006)'
_computing_data_reduction 'SAINT (Bruker AXS, 2004)'
_computing_molecular_graphics 'XSHEL (Bruker AXS,2002)'
_computing_publication_material 'XCIF (Bruker AXS, 2001)'
_computing_structure_refinement 'SHELXL-97 (Sheldrick, 1997)'
_computing_structure_solution 'SHELXS-97 (Sheldrick, 1997)'
_diffrn_ambient_temperature 150
_diffrn_detector_area_resol_mean 8.333
_diffrn_measured_fraction_theta_full 0.998
_diffrn_measured_fraction_theta_max 0.998
_diffrn_measurement_device_type 'Bruker APEXII CCD area detector'
_diffrn_measurement_method 'phi and omega scans'
_diffrn_radiation_monochromator graphite
_diffrn_radiation_source 'sealed tube'
_diffrn_radiation_type MoK\a
_diffrn_radiation_wavelength 0.71073
_diffrn_reflns_av_R_equivalents 0.0533
_diffrn_reflns_av_sigmaI/netI 0.0525
_diffrn_reflns_limit_h_max 20
_diffrn_reflns_limit_h_min -18
_diffrn_reflns_limit_k_max 20
_diffrn_reflns_limit_k_min -18
_diffrn_reflns_limit_l_max 43
_diffrn_reflns_limit_l_min -33
_diffrn_reflns_number 14289
_diffrn_reflns_theta_full 24.62
_diffrn_reflns_theta_max 24.62
_diffrn_reflns_theta_min 1.62
_exptl_absorpt_coefficient_mu 0.500
_exptl_absorpt_correction_T_max 0.9517
_exptl_absorpt_correction_T_min 0.9065
_exptl_absorpt_correction_type empirical
_exptl_absorpt_process_details
;
SADABS Sheldrick 1996
;
_exptl_crystal_colour colorless
_exptl_crystal_density_diffrn 1.423
_exptl_crystal_density_method 'not measured'
_exptl_crystal_description prismatic
_exptl_crystal_F_000 4464
_exptl_crystal_size_max 0.20
_exptl_crystal_size_mid 0.15
_exptl_crystal_size_min 0.10
_refine_diff_density_max 1.198
_refine_diff_density_min -0.390
_refine_diff_density_rms 0.074
_refine_ls_extinction_method none
_refine_ls_goodness_of_fit_ref 1.042
_refine_ls_hydrogen_treatment mixed
_refine_ls_matrix_type full
_refine_ls_number_parameters 276
_refine_ls_number_reflns 3792
_refine_ls_number_restraints 0
_refine_ls_restrained_S_all 1.042
_refine_ls_R_factor_all 0.0880
_refine_ls_R_factor_gt 0.0459
_refine_ls_shift/su_max 0.001
_refine_ls_shift/su_mean 0.000
_refine_ls_structure_factor_coef Fsqd
_refine_ls_weighting_details 'calc w=1/[\s^2^(Fo^2^)+(0.0620P)^2^+44.4471P] where P=(Fo^2^+2Fc^2^)/3'
_refine_ls_weighting_scheme calc
_refine_ls_wR_factor_gt 0.1168
_refine_ls_wR_factor_ref 0.1465
_reflns_number_gt 2508
_reflns_number_total 3792
_reflns_threshold_expression >2sigma(I)
_cod_data_source_file ol5b01455_si_001.cif
_cod_data_source_block compound1a
_cod_depositor_comments
;
The following automatic conversions were performed:

'_symmetry_cell_setting' value 'Rhombohedral' changed to
'rhombohedral' according to
/usr/data/users/saulius/crontab/automatic-downloads/current/ACS/lib/dictionaries/cif_core.dic
dictionary named 'cif_core.dic' version 2.4.2 from 2011-04-26.

Automatic conversion script
Id: cif_fix_values 3271 2015-04-21 07:52:19Z andrius 
;
_cod_original_sg_symbol_H-M 'R-3   '
_cod_database_code 1529867

loop_
_symmetry_equiv_pos_as_xyz
'x, y, z'
'-y, x-y, z'
'-x+y, -x, z'
'x+2/3, y+1/3, z+1/3'
'-y+2/3, x-y+1/3, z+1/3'
'-x+y+2/3, -x+1/3, z+1/3'
'x+1/3, y+2/3, z+2/3'
'-y+1/3, x-y+2/3, z+2/3'
'-x+y+1/3, -x+2/3, z+2/3'
'-x, -y, -z'
'y, -x+y, -z'
'x-y, x, -z'
'-x+2/3, -y+1/3, -z+1/3'
'y+2/3, -x+y+1/3, -z+1/3'
'x-y+2/3, x+1/3, -z+1/3'
'-x+1/3, -y+2/3, -z+2/3'
'y+1/3, -x+y+2/3, -z+2/3'
'x-y+1/3, x+2/3, -z+2/3'

loop_
_atom_site_label
_atom_site_type_symbol
_atom_site_fract_x
_atom_site_fract_y
_atom_site_fract_z
_atom_site_U_iso_or_equiv
_atom_site_adp_type
_atom_site_occupancy
_atom_site_symmetry_multiplicity
_atom_site_calc_flag
_atom_site_refinement_flags
Cl1 Cl 0.23545(9) 0.40427(11) 0.29625(4) 0.0733(5) Uani 1 1 d .
Cl3 Cl 0.37073(10) 0.57186(9) 0.27048(3) 0.0649(4) Uani 1 1 d .
Cl2 Cl 0.33991(8) 0.41333(10) 0.23570(3) 0.0607(4) Uani 1 1 d .
O2 O 0.59990(16) 0.42896(16) 0.14154(6) 0.0278(6) Uani 1 1 d .
P1 P 0.51442(6) 0.34657(6) 0.13952(2) 0.0239(2) Uani 1 1 d .
C22 C 0.3392(3) 0.4609(3) 0.27645(11) 0.0450(11) Uani 1 1 d .
H22 H 0.3825 0.4576 0.2926 0.054 Uiso 1 1 calc R
C9 C 0.3480(3) 0.0072(3) 0.28168(11) 0.0414(11) Uani 1 1 d .
H9A H 0.3347 0.0272 0.2595 0.062 Uiso 1 1 calc R
H9B H 0.2945 -0.0239 0.2960 0.062 Uiso 1 1 calc R
H9C H 0.3706 -0.0322 0.2763 0.062 Uiso 1 1 calc R
C20 C 0.5318(3) 0.2994(3) 0.03587(10) 0.0397(11) Uani 1 1 d .
H20 H 0.5677 0.3314 0.0163 0.048 Uiso 1 1 calc R
C19 C 0.4642(3) 0.2155(3) 0.03079(10) 0.0418(11) Uani 1 1 d .
H19 H 0.4534 0.1899 0.0078 0.050 Uiso 1 1 calc R
C18 C 0.4118(3) 0.1678(3) 0.05904(10) 0.0410(11) Uani 1 1 d .
H18 H 0.3654 0.1095 0.0555 0.049 Uiso 1 1 calc R
C12 C 0.3707(3) 0.4654(3) 0.12833(10) 0.0360(10) Uani 1 1 d .
H12 H 0.3795 0.5185 0.1181 0.043 Uiso 1 1 calc R
C13 C 0.2905(3) 0.4066(3) 0.14289(10) 0.0368(10) Uani 1 1 d .
H13 H 0.2439 0.4191 0.1427 0.044 Uiso 1 1 calc R
C17 C 0.4276(3) 0.2057(3) 0.09253(10) 0.0338(9) Uani 1 1 d .
H17 H 0.3915 0.1733 0.1120 0.041 Uiso 1 1 calc R
C14 C 0.2783(3) 0.3295(3) 0.15771(10) 0.0342(10) Uani 1 1 d .
H14 H 0.2231 0.2891 0.1677 0.041 Uiso 1 1 calc R
C8 C 0.4162(2) 0.0856(2) 0.30226(10) 0.0300(9) Uani 1 1 d .
H8A H 0.3913 0.1228 0.3092 0.036 Uiso 1 1 calc R
H8B H 0.4309 0.0649 0.3243 0.036 Uiso 1 1 calc R
C21 C 0.5483(3) 0.3383(3) 0.06906(10) 0.0329(9) Uani 1 1 d .
H21 H 0.5948 0.3967 0.0722 0.039 Uiso 1 1 calc R
C11 C 0.4379(3) 0.4468(3) 0.12867(10) 0.0294(9) Uani 1 1 d .
H11 H 0.4929 0.4874 0.1186 0.035 Uiso 1 1 calc R
C15 C 0.3455(2) 0.3109(2) 0.15812(9) 0.0276(8) Uani 1 1 d .
H15 H 0.3364 0.2577 0.1684 0.033 Uiso 1 1 calc R
C1 C 0.5557(2) 0.4427(2) 0.27985(9) 0.0246(8) Uani 1 1 d .
C16 C 0.4961(2) 0.2912(2) 0.09781(9) 0.0263(8) Uani 1 1 d .
C10 C 0.4264(2) 0.3694(2) 0.14360(9) 0.0245(8) Uani 1 1 d .
C4 C 0.5044(2) 0.2122(2) 0.26192(9) 0.0246(8) Uani 1 1 d .
C5 C 0.4923(2) 0.2058(2) 0.22556(9) 0.0238(8) Uani 1 1 d .
H5 H 0.4775 0.1524 0.2138 0.029 Uiso 1 1 calc R
C6 C 0.5015(2) 0.2768(2) 0.20591(9) 0.0238(8) Uani 1 1 d .
C7 C 0.5186(2) 0.3533(2) 0.22372(9) 0.0241(8) Uani 1 1 d .
H7 H 0.5216 0.4012 0.2109 0.029 Uiso 1 1 calc R
C3 C 0.5241(2) 0.2891(2) 0.27960(9) 0.0249(8) Uani 1 1 d .
H3 H 0.5325 0.2935 0.3046 0.030 Uiso 1 1 calc R
C2 C 0.5312(2) 0.3593(2) 0.26029(9) 0.0229(8) Uani 1 1 d .
N2 N 0.4944(2) 0.2680(2) 0.16843(8) 0.0265(8) Uani 1 1 d .
N1 N 0.49694(19) 0.13858(19) 0.28153(7) 0.0244(7) Uani 1 1 d .
O1 O 0.50017(17) 0.45316(17) 0.29514(7) 0.0319(6) Uani 1 1 d .
H2N H 0.510(3) 0.237(3) 0.1627(11) 0.031(13) Uiso 1 1 d .

loop_
_atom_site_aniso_label
_atom_site_aniso_U_11
_atom_site_aniso_U_22
_atom_site_aniso_U_33
_atom_site_aniso_U_23
_atom_site_aniso_U_13
_atom_site_aniso_U_12
Cl1 0.0463(8) 0.1029(12) 0.0503(8) -0.0036(7) 0.0076(6) 0.0219(8)
Cl3 0.0873(10) 0.0719(9) 0.0467(7) 0.0036(6) 0.0043(7) 0.0482(8)
Cl2 0.0514(7) 0.0842(10) 0.0433(7) -0.0236(6) -0.0075(5) 0.0315(7)
O2 0.0287(14) 0.0310(15) 0.0223(13) 0.0002(11) -0.0006(11) 0.0139(12)
P1 0.0273(5) 0.0280(5) 0.0171(5) 0.0001(4) -0.0004(4) 0.0143(4)
C22 0.039(3) 0.065(3) 0.033(2) -0.008(2) -0.0039(19) 0.027(2)
C9 0.031(2) 0.044(3) 0.040(2) 0.004(2) 0.0024(19) 0.012(2)
C20 0.048(3) 0.059(3) 0.018(2) 0.0032(19) -0.0005(18) 0.031(3)
C19 0.055(3) 0.055(3) 0.021(2) -0.0074(19) -0.0059(19) 0.032(3)
C18 0.052(3) 0.043(3) 0.029(2) -0.0068(19) -0.010(2) 0.024(2)
C12 0.041(3) 0.040(2) 0.033(2) -0.0001(18) -0.0060(18) 0.025(2)
C13 0.033(2) 0.050(3) 0.036(2) -0.009(2) -0.0042(18) 0.027(2)
C17 0.039(2) 0.036(2) 0.024(2) -0.0014(17) -0.0021(17) 0.016(2)
C14 0.030(2) 0.036(2) 0.031(2) -0.0083(18) 0.0018(17) 0.0127(19)
C8 0.033(2) 0.031(2) 0.0228(19) 0.0051(16) 0.0067(16) 0.0138(18)
C21 0.034(2) 0.042(2) 0.022(2) 0.0033(17) 0.0007(16) 0.018(2)
C11 0.028(2) 0.033(2) 0.025(2) -0.0001(16) -0.0028(16) 0.0138(18)
C15 0.031(2) 0.028(2) 0.0212(18) -0.0002(15) 0.0023(16) 0.0128(18)
C1 0.030(2) 0.032(2) 0.0148(17) 0.0035(15) 0.0015(15) 0.0181(19)
C16 0.030(2) 0.036(2) 0.0179(18) -0.0004(16) -0.0021(15) 0.0206(19)
C10 0.030(2) 0.027(2) 0.0166(17) -0.0025(15) -0.0023(15) 0.0145(17)
C4 0.023(2) 0.024(2) 0.0243(19) 0.0044(15) 0.0037(15) 0.0107(17)
C5 0.026(2) 0.024(2) 0.0192(18) -0.0003(15) -0.0001(15) 0.0114(17)
C6 0.024(2) 0.031(2) 0.0167(17) 0.0008(15) -0.0002(14) 0.0144(17)
C7 0.028(2) 0.027(2) 0.0215(18) 0.0022(15) 0.0008(15) 0.0165(17)
C3 0.026(2) 0.029(2) 0.0184(17) 0.0002(15) -0.0007(15) 0.0128(17)
C2 0.0233(19) 0.026(2) 0.0200(18) -0.0012(15) 0.0007(14) 0.0126(17)
N2 0.039(2) 0.0271(18) 0.0189(16) -0.0011(13) -0.0008(14) 0.0211(17)
N1 0.0291(17) 0.0254(17) 0.0179(15) 0.0039(12) 0.0032(13) 0.0131(14)
O1 0.0314(15) 0.0373(16) 0.0294(14) -0.0028(12) 0.0054(12) 0.0190(13)

loop_
_atom_type_symbol
_atom_type_description
_atom_type_scat_dispersion_real
_atom_type_scat_dispersion_imag
_atom_type_scat_source
C C 0.0033 0.0016 'International Tables Vol C Tables 4.2.6.8 and 6.1.1.4'
H H 0.0000 0.0000 'International Tables Vol C Tables 4.2.6.8 and 6.1.1.4'
N N 0.0061 0.0033 'International Tables Vol C Tables 4.2.6.8 and 6.1.1.4'
O O 0.0106 0.0060 'International Tables Vol C Tables 4.2.6.8 and 6.1.1.4'
P P 0.1023 0.0942 'International Tables Vol C Tables 4.2.6.8 and 6.1.1.4'
Cl Cl 0.1484 0.1585 'International Tables Vol C Tables 4.2.6.8 and 6.1.1.4'

loop_
_geom_angle_atom_site_label_1
_geom_angle_atom_site_label_2
_geom_angle_atom_site_label_3
_geom_angle
_geom_angle_site_symmetry_1
_geom_angle_site_symmetry_3
O2 P1 N2 118.23(16) . .
O2 P1 C16 113.38(16) . .
N2 P1 C16 102.43(17) . .
O2 P1 C10 110.21(16) . .
N2 P1 C10 106.59(17) . .
C16 P1 C10 104.90(16) . .
Cl2 C22 Cl1 110.8(2) . .
Cl2 C22 Cl3 110.3(2) . .
Cl1 C22 Cl3 110.3(3) . .
Cl2 C22 H22 108.5 . .
Cl1 C22 H22 108.5 . .
Cl3 C22 H22 108.5 . .
C8 C9 H9A 109.5 . .
C8 C9 H9B 109.5 . .
H9A C9 H9B 109.5 . .
C8 C9 H9C 109.5 . .
H9A C9 H9C 109.5 . .
H9B C9 H9C 109.5 . .
C19 C20 C21 120.9(4) . .
C19 C20 H20 119.5 . .
C21 C20 H20 119.5 . .
C20 C19 C18 120.2(4) . .
C20 C19 H19 119.9 . .
C18 C19 H19 119.9 . .
C19 C18 C17 119.6(4) . .
C19 C18 H18 120.2 . .
C17 C18 H18 120.2 . .
C11 C12 C13 119.8(4) . .
C11 C12 H12 120.1 . .
C13 C12 H12 120.1 . .
C12 C13 C14 119.7(4) . .
C12 C13 H13 120.1 . .
C14 C13 H13 120.1 . .
C18 C17 C16 120.4(4) . .
C18 C17 H17 119.8 . .
C16 C17 H17 119.8 . .
C15 C14 C13 120.6(4) . .
C15 C14 H14 119.7 . .
C13 C14 H14 119.7 . .
N1 C8 C9 112.4(3) . .
N1 C8 H8A 109.1 . .
C9 C8 H8A 109.1 . .
N1 C8 H8B 109.1 . .
C9 C8 H8B 109.1 . .
H8A C8 H8B 107.8 . .
C20 C21 C16 119.6(4) . .
C20 C21 H21 120.2 . .
C16 C21 H21 120.2 . .
C12 C11 C10 121.0(4) . .
C12 C11 H11 119.5 . .
C10 C11 H11 119.5 . .
C14 C15 C10 120.3(4) . .
C14 C15 H15 119.9 . .
C10 C15 H15 119.9 . .
O1 C1 N1 121.7(3) . 3_665
O1 C1 C2 121.1(3) . .
N1 C1 C2 117.1(3) 3_665 .
C21 C16 C17 119.3(3) . .
C21 C16 P1 118.1(3) . .
C17 C16 P1 122.4(3) . .
C15 C10 C11 118.7(3) . .
C15 C10 P1 123.3(3) . .
C11 C10 P1 117.8(3) . .
C5 C4 C3 120.5(3) . .
C5 C4 N1 119.5(3) . .
C3 C4 N1 119.9(3) . .
C4 C5 C6 120.6(3) . .
C4 C5 H5 119.7 . .
C6 C5 H5 119.7 . .
C5 C6 C7 119.0(3) . .
C5 C6 N2 117.7(3) . .
C7 C6 N2 123.3(3) . .
C2 C7 C6 119.9(3) . .
C2 C7 H7 120.1 . .
C6 C7 H7 120.1 . .
C2 C3 C4 119.2(3) . .
C2 C3 H3 120.4 . .
C4 C3 H3 120.4 . .
C3 C2 C7 120.8(3) . .
C3 C2 C1 118.1(3) . .
C7 C2 C1 121.1(3) . .
C6 N2 P1 126.3(3) . .
C6 N2 H2N 109(3) . .
P1 N2 H2N 115(3) . .
C1 N1 C4 123.1(3) 2_655 .
C1 N1 C8 119.1(3) 2_655 .
C4 N1 C8 117.7(3) . .

loop_
_geom_bond_atom_site_label_1
_geom_bond_atom_site_label_2
_geom_bond_distance
_geom_bond_site_symmetry_2
Cl1 C22 1.752(5) .
Cl3 C22 1.760(5) .
Cl2 C22 1.751(4) .
O2 P1 1.482(3) .
P1 N2 1.655(3) .
P1 C16 1.791(4) .
P1 C10 1.794(4) .
C22 H22 1.0000 .
C9 C8 1.513(5) .
C9 H9A 0.9800 .
C9 H9B 0.9800 .
C9 H9C 0.9800 .
C20 C19 1.371(6) .
C20 C21 1.384(6) .
C20 H20 0.9500 .
C19 C18 1.383(6) .
C19 H19 0.9500 .
C18 C17 1.388(5) .
C18 H18 0.9500 .
C12 C11 1.378(5) .
C12 C13 1.381(6) .
C12 H12 0.9500 .
C13 C14 1.382(6) .
C13 H13 0.9500 .
C17 C16 1.395(5) .
C17 H17 0.9500 .
C14 C15 1.378(5) .
C14 H14 0.9500 .
C8 N1 1.476(5) .
C8 H8A 0.9900 .
C8 H8B 0.9900 .
C21 C16 1.393(5) .
C21 H21 0.9500 .
C11 C10 1.393(5) .
C11 H11 0.9500 .
C15 C10 1.387(5) .
C15 H15 0.9500 .
C1 O1 1.226(4) .
C1 N1 1.349(5) 3_665
C1 C2 1.501(5) .
C4 C5 1.381(5) .
C4 C3 1.389(5) .
C4 N1 1.441(4) .
C5 C6 1.392(5) .
C5 H5 0.9500 .
C6 C7 1.397(5) .
C6 N2 1.418(5) .
C7 C2 1.390(5) .
C7 H7 0.9500 .
C3 C2 1.386(5) .
C3 H3 0.9500 .
N2 H2N 0.75(4) .
N1 C1 1.349(5) 2_655
